data_2214095
loop_
_publ_author_name
'Zheng, Yun-Fa'
'Zhang, Chun-Niu'
'Yang, Ming-Hua'

_publ_section_title <i>N</i>-(1,5-Dimethyl-3-oxo-2-phenyl-2,3-dihydro-1<i>H</i>-pyrazol-4-yl)benzenesulfonamide
_journal_coeditor_code BT2397
_journal_issue 7
_journal_name_full 'Acta Crystallographica Section E'
_journal_page_first o3293
_journal_page_last o3293
_journal_paper_doi 10.1107/S1600536807029881
_journal_volume 63
_journal_year 2007
_chemical_formula_iupac 'C17 H17 N3 O3 S'
_chemical_formula_moiety 'C17 H17 N3 O3 S'
_chemical_formula_sum 'C17 H17 N3 O3 S'
_chemical_formula_weight 343.40
_chemical_name_systematic
;
N-(1,5-Dimethyl-3-oxo-2-phenyl-2,3-dihydro-1H-pyrazol-4-yl)benzenesulfonamide
;
_space_group_IT_number 2
_symmetry_cell_setting triclinic
_symmetry_space_group_name_Hall '-P 1'
_symmetry_space_group_name_H-M 'P -1'
_atom_sites_solution_hydrogens geom
_atom_sites_solution_primary direct
_atom_sites_solution_secondary difmap
_cell_angle_alpha 70.333(4)
_cell_angle_beta 76.301(2)
_cell_angle_gamma 87.991(5)
_cell_formula_units_Z 2
_cell_length_a 9.085(3)
_cell_length_b 9.799(3)
_cell_length_c 9.809(4)
_cell_measurement_reflns_used 3641
_cell_measurement_temperature 291(2)
_cell_measurement_theta_max 28.00
_cell_measurement_theta_min 2.58
_cell_volume 798.0(5)
_computing_cell_refinement SMART
_computing_data_collection 'SMART (Bruker, 2000)'
_computing_data_reduction 'SAINT (Bruker, 2000)'
_computing_molecular_graphics SHELXTL
_computing_publication_material SHELXTL
_computing_structure_refinement SHELXTL
_computing_structure_solution 'SHELXTL (Bruker, 2000)'
_diffrn_ambient_temperature 291(2)
_diffrn_measured_fraction_theta_full 0.999
_diffrn_measured_fraction_theta_max 0.999
_diffrn_measurement_device_type 'Bruker SMART APEX CCD area-detector'
_diffrn_measurement_method '\f and \w'
_diffrn_radiation_monochromator graphite
_diffrn_radiation_source 'sealed tube'
_diffrn_radiation_type MoK\a
_diffrn_radiation_wavelength 0.71073
_diffrn_reflns_av_R_equivalents 0.0313
_diffrn_reflns_av_sigmaI/netI 0.0358
_diffrn_reflns_limit_h_max 11
_diffrn_reflns_limit_h_min -10
_diffrn_reflns_limit_k_max 12
_diffrn_reflns_limit_k_min -12
_diffrn_reflns_limit_l_max 12
_diffrn_reflns_limit_l_min -12
_diffrn_reflns_number 8297
_diffrn_reflns_theta_full 25.99
_diffrn_reflns_theta_max 25.99
_diffrn_reflns_theta_min 2.21
_exptl_absorpt_coefficient_mu 0.224
_exptl_absorpt_correction_T_max 0.952
_exptl_absorpt_correction_T_min 0.941
_exptl_absorpt_correction_type multi-scan
_exptl_absorpt_process_details '(SADABS; Bruker, 2000)'
_exptl_crystal_colour colourless
_exptl_crystal_density_diffrn 1.429
_exptl_crystal_density_method 'not measured'
_exptl_crystal_description block
_exptl_crystal_F_000 360
_exptl_crystal_size_max 0.30
_exptl_crystal_size_mid 0.26
_exptl_crystal_size_min 0.24
_refine_diff_density_max 0.557
_refine_diff_density_min -0.461
_refine_ls_extinction_method none
_refine_ls_goodness_of_fit_ref 1.052
_refine_ls_hydrogen_treatment mixed
_refine_ls_matrix_type full
_refine_ls_number_parameters 222
_refine_ls_number_reflns 3125
_refine_ls_number_restraints 0
_refine_ls_restrained_S_all 1.052
_refine_ls_R_factor_all 0.0581
_refine_ls_R_factor_gt 0.0541
_refine_ls_shift/su_max 0.000
_refine_ls_shift/su_mean 0.000
_refine_ls_structure_factor_coef Fsqd
_refine_ls_weighting_details 'calc w=1/[\s^2^(Fo^2^)+(0.0837P)^2^+0.1646P] where P=(Fo^2^+2Fc^2^)/3'
_refine_ls_weighting_scheme calc
_refine_ls_wR_factor_gt 0.1375
_refine_ls_wR_factor_ref 0.1399
_reflns_number_gt 2676
_reflns_number_total 3125
_reflns_threshold_expression I>2\s(I)
_cod_data_source_file bt2397.cif
_cod_data_source_block I
_cod_database_code 2214095
_cod_database_fobs_code 2214095

loop_
_symmetry_equiv_pos_as_xyz
'x, y, z'
'-x, -y, -z'

loop_
_atom_site_type_symbol
_atom_site_label
_atom_site_fract_x
_atom_site_fract_y
_atom_site_fract_z
_atom_site_U_iso_or_equiv
_atom_site_adp_type
_atom_site_calc_flag
_atom_site_refinement_flags
_atom_site_occupancy
C C1 0.6807(2) 0.4957(2) 0.6995(2) 0.0302(4) Uani d . 1
C C2 0.7550(3) 0.5468(3) 0.5516(3) 0.0413(5) Uani d . 1
H H2 0.8501 0.5146 0.5192 0.050 Uiso calc R 1
C C3 0.6865(3) 0.6467(3) 0.4512(3) 0.0526(7) Uani d . 1
H H3 0.7363 0.6826 0.3508 0.063 Uiso calc R 1
C C4 0.5465(3) 0.6932(3) 0.4983(3) 0.0538(7) Uani d . 1
H H4 0.5021 0.7615 0.4302 0.065 Uiso calc R 1
C C5 0.4707(3) 0.6393(3) 0.6459(3) 0.0490(6) Uani d . 1
H H5 0.3738 0.6688 0.6768 0.059 Uiso calc R 1
C C6 0.5384(3) 0.5413(2) 0.7487(3) 0.0383(5) Uani d . 1
H H6 0.4889 0.5066 0.8492 0.046 Uiso calc R 1
C C7 0.8830(2) 0.4196(2) 0.8417(2) 0.0288(4) Uani d . 1
C C8 0.8730(2) 0.3155(2) 0.9876(2) 0.0296(4) Uani d . 1
C C9 0.7415(2) 0.2332(2) 1.0308(2) 0.0305(4) Uani d . 1
C C10 0.6867(3) 0.1048(2) 1.1652(3) 0.0421(5) Uani d . 1
H H10A 0.6986 0.0187 1.1385 0.063 Uiso calc R 1
H H10B 0.5815 0.1132 1.2074 0.063 Uiso calc R 1
H H10C 0.7445 0.0992 1.2371 0.063 Uiso calc R 1
C C11 0.5614(3) 0.1922(2) 0.8902(3) 0.0388(5) Uani d . 1
H H11A 0.6226 0.1302 0.8445 0.058 Uiso calc R 1
H H11B 0.5046 0.2516 0.8229 0.058 Uiso calc R 1
H H11C 0.4927 0.1340 0.9804 0.058 Uiso calc R 1
C C12 1.1464(2) 0.0924(2) 1.2053(2) 0.0309(4) Uani d . 1
C C13 1.0703(3) -0.0376(2) 1.2324(3) 0.0417(5) Uani d . 1
H H13 1.0193 -0.0476 1.1643 0.050 Uiso calc R 1
C C14 1.0708(3) -0.1510(3) 1.3601(3) 0.0546(7) Uani d . 1
H H14 1.0183 -0.2380 1.3799 0.065 Uiso calc R 1
C C15 1.1490(4) -0.1368(3) 1.4594(3) 0.0628(8) Uani d . 1
H H15 1.1499 -0.2147 1.5455 0.075 Uiso calc R 1
C C16 1.2256(4) -0.0086(4) 1.4322(3) 0.0618(8) Uani d . 1
H H16 1.2785 -0.0002 1.4996 0.074 Uiso calc R 1
C C17 1.2245(3) 0.1080(3) 1.3052(3) 0.0432(5) Uani d . 1
H H17 1.2753 0.1955 1.2869 0.052 Uiso calc R 1
N N1 0.7521(2) 0.39254(18) 0.80364(19) 0.0310(4) Uani d . 1
N N2 0.6594(2) 0.28519(18) 0.9251(2) 0.0328(4) Uani d . 1
N N3 0.9785(2) 0.3078(2) 1.0760(2) 0.0338(4) Uani d . 1
H H3A 0.981(3) 0.384(3) 1.117(3) 0.041 Uiso d . 1
O O1 0.98010(17) 0.51793(16) 0.76107(17) 0.0365(4) Uani d . 1
O O2 1.1496(2) 0.18380(19) 0.92410(18) 0.0470(4) Uani d . 1
O O3 1.25871(18) 0.34497(18) 1.0265(2) 0.0458(4) Uani d . 1
S S1 1.14382(6) 0.24086(5) 1.04167(5) 0.03147(18) Uani d . 1

loop_
_atom_site_aniso_label
_atom_site_aniso_U_11
_atom_site_aniso_U_22
_atom_site_aniso_U_33
_atom_site_aniso_U_12
_atom_site_aniso_U_13
_atom_site_aniso_U_23
C1 0.0369(11) 0.0247(9) 0.0314(10) -0.0027(7) -0.0159(8) -0.0069(8)
C2 0.0375(12) 0.0478(13) 0.0339(12) -0.0046(10) -0.0065(9) -0.0086(10)
C3 0.0635(17) 0.0549(15) 0.0322(12) -0.0076(13) -0.0170(12) -0.0008(11)
C4 0.0664(18) 0.0478(14) 0.0497(15) 0.0082(12) -0.0342(14) -0.0065(12)
C5 0.0490(14) 0.0466(13) 0.0613(16) 0.0158(11) -0.0271(12) -0.0227(12)
C6 0.0403(12) 0.0391(11) 0.0371(12) 0.0031(9) -0.0128(9) -0.0126(9)
C7 0.0273(10) 0.0279(9) 0.0341(10) 0.0018(7) -0.0091(8) -0.0129(8)
C8 0.0300(10) 0.0321(10) 0.0287(10) 0.0028(8) -0.0089(8) -0.0116(8)
C9 0.0317(10) 0.0293(10) 0.0298(10) 0.0040(8) -0.0078(8) -0.0093(8)
C10 0.0444(13) 0.0346(11) 0.0381(12) -0.0008(10) -0.0065(10) -0.0025(9)
C11 0.0360(11) 0.0341(11) 0.0458(13) -0.0061(9) -0.0106(9) -0.0115(9)
C12 0.0262(10) 0.0336(10) 0.0327(10) 0.0049(8) -0.0089(8) -0.0104(8)
C13 0.0342(12) 0.0386(12) 0.0526(14) 0.0019(9) -0.0129(10) -0.0140(10)
C14 0.0431(14) 0.0345(12) 0.0687(18) 0.0035(10) -0.0008(12) -0.0038(12)
C15 0.0652(19) 0.0595(17) 0.0444(15) 0.0221(14) -0.0079(13) 0.0018(13)
C16 0.073(2) 0.075(2) 0.0406(14) 0.0200(16) -0.0292(14) -0.0141(14)
C17 0.0441(13) 0.0488(13) 0.0391(12) 0.0042(10) -0.0168(10) -0.0134(10)
N1 0.0319(9) 0.0278(8) 0.0302(9) -0.0056(7) -0.0101(7) -0.0031(7)
N2 0.0298(9) 0.0278(8) 0.0357(10) -0.0060(7) -0.0097(7) -0.0020(7)
N3 0.0360(10) 0.0370(9) 0.0362(10) 0.0110(7) -0.0164(8) -0.0181(8)
O1 0.0312(8) 0.0389(8) 0.0364(8) -0.0087(6) -0.0061(6) -0.0091(6)
O2 0.0589(11) 0.0560(10) 0.0328(9) 0.0158(8) -0.0136(8) -0.0228(8)
O3 0.0339(9) 0.0447(9) 0.0508(10) -0.0080(7) -0.0027(7) -0.0100(7)
S1 0.0311(3) 0.0340(3) 0.0288(3) 0.0027(2) -0.0073(2) -0.0100(2)

loop_
_atom_type_symbol
_atom_type_description
_atom_type_scat_dispersion_real
_atom_type_scat_dispersion_imag
_atom_type_scat_source
C C 0.0033 0.0016 'International Tables Vol C Tables 4.2.6.8 and 6.1.1.4'
H H 0.0000 0.0000 'International Tables Vol C Tables 4.2.6.8 and 6.1.1.4'
N N 0.0061 0.0033 'International Tables Vol C Tables 4.2.6.8 and 6.1.1.4'
O O 0.0106 0.0060 'International Tables Vol C Tables 4.2.6.8 and 6.1.1.4'
S S 0.1246 0.1234 'International Tables Vol C Tables 4.2.6.8 and 6.1.1.4'

loop_
_geom_angle_atom_site_label_1
_geom_angle_atom_site_label_2
_geom_angle_atom_site_label_3
_geom_angle
C2 C1 C6 121.0(2)
C2 C1 N1 119.1(2)
C6 C1 N1 119.93(19)
C1 C2 C3 119.1(2)
C1 C2 H2 120.4
C3 C2 H2 120.4
C4 C3 C2 120.5(2)
C4 C3 H3 119.8
C2 C3 H3 119.8
C3 C4 C5 120.3(2)
C3 C4 H4 119.8
C5 C4 H4 119.8
C4 C5 C6 120.1(3)
C4 C5 H5 120.0
C6 C5 H5 120.0
C1 C6 C5 119.0(2)
C1 C6 H6 120.5
C5 C6 H6 120.5
O1 C7 N1 123.91(19)
O1 C7 C8 131.31(18)
N1 C7 C8 104.75(16)
C9 C8 N3 125.92(19)
C9 C8 C7 109.00(17)
N3 C8 C7 124.93(18)
C8 C9 N2 109.17(17)
C8 C9 C10 129.3(2)
N2 C9 C10 121.52(19)
C9 C10 H10A 109.5
C9 C10 H10B 109.5
H10A C10 H10B 109.5
C9 C10 H10C 109.5
H10A C10 H10C 109.5
H10B C10 H10C 109.5
N2 C11 H11A 109.5
N2 C11 H11B 109.5
H11A C11 H11B 109.5
N2 C11 H11C 109.5
H11A C11 H11C 109.5
H11B C11 H11C 109.5
C13 C12 C17 120.7(2)
C13 C12 S1 119.79(17)
C17 C12 S1 119.47(17)
C14 C13 C12 119.5(2)
C14 C13 H13 120.2
C12 C13 H13 120.2
C13 C14 C15 120.1(3)
C13 C14 H14 119.9
C15 C14 H14 119.9
C16 C15 C14 120.5(3)
C16 C15 H15 119.8
C14 C15 H15 119.8
C15 C16 C17 120.3(3)
C15 C16 H16 119.8
C17 C16 H16 119.8
C16 C17 C12 118.8(3)
C16 C17 H17 120.6
C12 C17 H17 120.6
C7 N1 N2 109.51(16)
C7 N1 C1 125.59(16)
N2 N1 C1 118.18(16)
C9 N2 N1 107.01(16)
C9 N2 C11 123.24(17)
N1 N2 C11 116.90(17)
C8 N3 S1 121.88(14)
C8 N3 H3A 118.0(15)
S1 N3 H3A 111.9(15)
O2 S1 O3 119.74(11)
O2 S1 N3 107.71(10)
O3 S1 N3 109.03(10)
O2 S1 C12 107.54(10)
O3 S1 C12 106.77(10)
N3 S1 C12 105.13(10)

loop_
_geom_bond_atom_site_label_1
_geom_bond_atom_site_label_2
_geom_bond_distance
C1 C2 1.372(3)
C1 C6 1.383(3)
C1 N1 1.435(2)
C2 C3 1.383(3)
C2 H2 0.9300
C3 C4 1.364(4)
C3 H3 0.9300
C4 C5 1.374(4)
C4 H4 0.9300
C5 C6 1.385(3)
C5 H5 0.9300
C6 H6 0.9300
C7 O1 1.244(2)
C7 N1 1.387(3)
C7 C8 1.434(3)
C8 C9 1.362(3)
C8 N3 1.422(3)
C9 N2 1.369(3)
C9 C10 1.478(3)
C10 H10A 0.9600
C10 H10B 0.9600
C10 H10C 0.9600
C11 N2 1.467(3)
C11 H11A 0.9600
C11 H11B 0.9600
C11 H11C 0.9600
C12 C13 1.384(3)
C12 C17 1.388(3)
C12 S1 1.771(2)
C13 C14 1.367(4)
C13 H13 0.9300
C14 C15 1.378(5)
C14 H14 0.9300
C15 C16 1.372(5)
C15 H15 0.9300
C16 C17 1.379(4)
C16 H16 0.9300
C17 H17 0.9300
N1 N2 1.406(2)
N3 S1 1.6246(19)
N3 H3A 0.97(3)
O2 S1 1.4313(17)
O3 S1 1.4320(17)

loop_
_geom_hbond_atom_site_label_D
_geom_hbond_atom_site_label_H
_geom_hbond_atom_site_label_A
_geom_hbond_site_symmetry_A
_geom_hbond_distance_DH
_geom_hbond_distance_HA
_geom_hbond_distance_DA
_geom_hbond_angle_DHA
N3 H3A O1 2_767 0.97(3) 1.86(3) 2.789(2) 160(2)

loop_
_cod_related_entry_id
_cod_related_entry_database
_cod_related_entry_code
1 ChemSpider 586750
